data_7005101
loop_
_publ_author_name
'An, Yan'
'Lin, Yan-Yong'
'Wang, Hui'
'Sun, Hong-Zhe'
'Tong, Ming-Liang'
'Ji, Liang-Nian'
'Mao, Zong-Wan'

_publ_section_title
;
 Cleavage of double-strand DNA by zinc complexes of dicationic
 2,2'-dipyridyl derivatives.
;
_journal_issue 12
_journal_name_full 'Dalton transactions (Cambridge, England : 2003)'
_journal_page_first 1250
_journal_page_last 1254
_journal_paper_doi 10.1039/b616754c
_journal_year 2007
_chemical_formula_sum 'C72 H128 Cl8 N12 O36 Zn'
_chemical_formula_weight 2086.83
_chemical_name_systematic
;
?
;
_space_group_IT_number 9
_symmetry_cell_setting monoclinic
_symmetry_space_group_name_Hall 'C -2yc'
_symmetry_space_group_name_H-M 'C 1 c 1'
_atom_sites_solution_hydrogens geom
_atom_sites_solution_primary direct
_atom_sites_solution_secondary difmap
_audit_creation_method SHELXL-97
_cell_angle_alpha 90.00
_cell_angle_beta 131.918(3)
_cell_angle_gamma 90.00
_cell_formula_units_Z 4
_cell_length_a 18.7486(7)
_cell_length_b 52.014(2)
_cell_length_c 13.1492(5)
_cell_measurement_reflns_used 12435
_cell_measurement_temperature 163(2)
_cell_measurement_theta_max 62.1091
_cell_measurement_theta_min 3.1624
_cell_volume 9541.6(8)
_computing_cell_refinement
;
CrysAlis RED, Oxford Diffraction Ltd.,
Version 1.171.31.7 (release 18-10-2006 CrysAlis171 .NET)
(compiled Oct 18 2006,16:28:17)
;
_computing_data_collection
;
CrysAlis CCD, Oxford Diffraction Ltd.,
Version 1.171.31.7 (release 18-10-2006 CrysAlis171 .NET)
(compiled Oct 18 2006,16:28:17)
;
_computing_data_reduction
;
CrysAlis RED, Oxford Diffraction Ltd.,
Version 1.171.31.7 (release 18-10-2006 CrysAlis171 .NET)
(compiled Oct 18 2006,16:28:17)
;
_computing_structure_refinement 'SHELXL-97 (Sheldrick, 1997)'
_computing_structure_solution 'SHELXS-97 (Sheldrick, 1990)'
_diffrn_ambient_temperature 163(2)
_diffrn_detector_area_resol_mean 16.0855
_diffrn_measured_fraction_theta_full 0.977
_diffrn_measured_fraction_theta_max 0.977
_diffrn_radiation_monochromator graphite
_diffrn_radiation_source 'Enhance (Cu) X-ray Source'
_diffrn_radiation_type 'Cu K\a'
_diffrn_radiation_wavelength 1.54178
_diffrn_reflns_av_R_equivalents 0.0345
_diffrn_reflns_av_sigmaI/netI 0.0493
_diffrn_reflns_limit_h_max 21
_diffrn_reflns_limit_h_min -17
_diffrn_reflns_limit_k_max 59
_diffrn_reflns_limit_k_min -58
_diffrn_reflns_limit_l_max 14
_diffrn_reflns_limit_l_min -15
_diffrn_reflns_number 22997
_diffrn_reflns_theta_full 62.41
_diffrn_reflns_theta_max 62.41
_diffrn_reflns_theta_min 3.28
_exptl_absorpt_coefficient_mu 3.177
_exptl_absorpt_correction_T_max 1.00000
_exptl_absorpt_correction_T_min 0.69403
_exptl_absorpt_correction_type multi-scan
_exptl_absorpt_process_details
;
CrysAlis RED, Oxford Diffraction Ltd.,
Version 1.171.31.7 (release 18-10-2006 CrysAlis171 .NET)
(compiled Oct 18 2006,16:28:17)
Empirical absorption correction using spherical harmonics,
implemented in SCALE3 ABSPACK scaling algorithm.
;
_exptl_crystal_colour colorless
_exptl_crystal_density_diffrn 1.453
_exptl_crystal_density_method 'not measured'
_exptl_crystal_description polyhedral
_exptl_crystal_F_000 4392
_exptl_crystal_size_max 0.25
_exptl_crystal_size_mid 0.21
_exptl_crystal_size_min 0.17
_refine_diff_density_max 1.532
_refine_diff_density_min -0.889
_refine_diff_density_rms 0.116
_refine_ls_abs_structure_details 'Flack H D (1983), Acta Cryst. A39, 876-881'
_refine_ls_abs_structure_Flack -0.02(2)
_refine_ls_extinction_method none
_refine_ls_goodness_of_fit_ref 1.057
_refine_ls_hydrogen_treatment constr
_refine_ls_matrix_type full
_refine_ls_number_parameters 1180
_refine_ls_number_reflns 10104
_refine_ls_number_restraints 135
_refine_ls_restrained_S_all 1.092
_refine_ls_R_factor_all 0.0833
_refine_ls_R_factor_gt 0.0735
_refine_ls_shift/su_max 0.000
_refine_ls_shift/su_mean 0.000
_refine_ls_structure_factor_coef Fsqd
_refine_ls_weighting_details 'calc w=1/[\s^2^(Fo^2^)+(0.1644P)^2^+5.5103P] where P=(Fo^2^+2Fc^2^)/3'
_refine_ls_weighting_scheme calc
_refine_ls_wR_factor_gt 0.2039
_refine_ls_wR_factor_ref 0.2149
_reflns_number_gt 8364
_reflns_number_total 10104
_reflns_threshold_expression >2sigma(I)
_cod_data_source_file b616754c.txt
_cod_data_source_block complex_1
_cod_original_cell_volume 9541.6(6)
_cod_original_sg_symbol_H-M Cc
_cod_database_code 7005101

loop_
_symmetry_equiv_pos_as_xyz
'x, y, z'
'x, -y, z+1/2'
'x+1/2, y+1/2, z'
'x+1/2, -y+1/2, z+1/2'

loop_
_atom_site_label
_atom_site_type_symbol
_atom_site_fract_x
_atom_site_fract_y
_atom_site_fract_z
_atom_site_U_iso_or_equiv
_atom_site_adp_type
_atom_site_occupancy
_atom_site_symmetry_multiplicity
_atom_site_calc_flag
_atom_site_refinement_flags
_atom_site_disorder_assembly
_atom_site_disorder_group
Zn1 Zn -0.18150(7) 0.875750(17) -0.66012(8) 0.0284(3) Uani 1 1 d . . .
N1 N -0.0933(4) 0.87491(11) -0.4385(6) 0.0284(14) Uani 1 1 d . . .
N2 N -0.2379(5) 0.90725(12) -0.6203(6) 0.0305(14) Uani 1 1 d . . .
N3 N 0.1958(5) 0.83720(14) -0.0488(7) 0.0401(16) Uani 1 1 d . . .
N4 N -0.5157(5) 0.95775(13) -0.8564(7) 0.0375(15) Uani 1 1 d . . .
N5 N -0.2713(5) 0.84490(13) -0.6873(7) 0.0307(14) Uani 1 1 d . . .
N6 N -0.3051(4) 0.87684(11) -0.8778(6) 0.0266(13) Uani 1 1 d . . .
N7 N -0.3084(6) 0.79392(13) -0.4336(7) 0.0390(16) Uani 1 1 d . . .
N8 N -0.4121(6) 0.90446(14) -1.2979(7) 0.0420(17) Uani 1 1 d . . .
N9 N -0.0839(5) 0.84950(13) -0.6433(6) 0.0334(15) Uani 1 1 d . . .
N10 N -0.0884(4) 0.90055(13) -0.6562(6) 0.0291(13) Uani 1 1 d . . .
N11 N -0.0669(7) 0.76327(17) -0.7288(10) 0.059(2) Uani 1 1 d . . .
N12 N 0.0029(5) 0.98825(14) -0.5684(7) 0.0404(16) Uani 1 1 d . . .
C1 C -0.0247(6) 0.85741(16) -0.3493(8) 0.0348(18) Uani 1 1 d . . .
H1 H -0.0105 0.8445 -0.3845 0.042 Uiso 1 1 calc R . .
C2 C 0.0248(6) 0.85711(15) -0.2134(8) 0.0327(17) Uani 1 1 d . . .
C3 C 0.0049(6) 0.87600(16) -0.1615(8) 0.0361(18) Uani 1 1 d . . .
H3 H 0.0377 0.8763 -0.0669 0.043 Uiso 1 1 calc R . .
C4 C -0.0633(6) 0.89442(15) -0.2489(8) 0.0338(17) Uani 1 1 d . . .
H4 H -0.0767 0.9077 -0.2141 0.041 Uiso 1 1 calc R . .
C5 C -0.1123(6) 0.89358(15) -0.3871(8) 0.0315(17) Uani 1 1 d . . .
C6 C -0.1914(5) 0.91146(14) -0.4875(8) 0.0282(15) Uani 1 1 d . . .
C7 C -0.2140(6) 0.93160(17) -0.4455(9) 0.0364(18) Uani 1 1 d . . .
H7 H -0.1792 0.9343 -0.3511 0.044 Uiso 1 1 calc R . .
C8 C -0.2885(6) 0.94796(14) -0.5430(8) 0.0341(17) Uani 1 1 d . . .
H8 H -0.3059 0.9617 -0.5157 0.041 Uiso 1 1 calc R . .
C9 C -0.3380(6) 0.94422(15) -0.6813(9) 0.0325(17) Uani 1 1 d . . .
C10 C -0.3078(6) 0.92338(15) -0.7124(8) 0.0317(16) Uani 1 1 d . . .
H10 H -0.3395 0.9206 -0.8056 0.038 Uiso 1 1 calc R . .
C11 C 0.0891(6) 0.83444(16) -0.1252(8) 0.0353(18) Uani 1 1 d . . .
H11A H 0.0644 0.8190 -0.1844 0.042 Uiso 1 1 calc R . .
H11B H 0.0831 0.8312 -0.0570 0.042 Uiso 1 1 calc R . .
C12 C -0.4131(6) 0.96284(15) -0.7904(9) 0.0339(17) Uani 1 1 d . . .
H12A H -0.4107 0.9631 -0.8634 0.041 Uiso 1 1 calc R . .
H12B H -0.3954 0.9803 -0.7497 0.041 Uiso 1 1 calc R . .
C13 C 0.2106(7) 0.83941(19) -0.1484(11) 0.053(2) Uani 1 1 d . . .
H13A H 0.1743 0.8545 -0.2075 0.063 Uiso 1 1 calc R . .
H13B H 0.2794 0.8428 -0.0956 0.063 Uiso 1 1 calc R . .
C14 C 0.1814(10) 0.8165(3) -0.2393(14) 0.069(3) Uani 1 1 d . . .
H14A H 0.1990 0.8194 -0.2938 0.104 Uiso 1 1 calc R . .
H14B H 0.1120 0.8140 -0.3004 0.104 Uiso 1 1 calc R . .
H14C H 0.2144 0.8011 -0.1828 0.104 Uiso 1 1 calc R . .
C15 C 0.2439(8) 0.81262(18) 0.0395(11) 0.062(3) Uani 1 1 d . . .
H15A H 0.2347 0.8121 0.1053 0.075 Uiso 1 1 calc R . .
H15B H 0.2116 0.7974 -0.0206 0.075 Uiso 1 1 calc R . .
C16 C 0.3499(9) 0.8110(2) 0.1174(18) 0.093(6) Uani 1 1 d . . .
H16A H 0.3730 0.7936 0.1547 0.140 Uiso 1 1 calc R . .
H16B H 0.3846 0.8235 0.1925 0.140 Uiso 1 1 calc R . .
H16C H 0.3608 0.8148 0.0558 0.140 Uiso 1 1 calc R . .
C17 C 0.2375(7) 0.86094(16) 0.0407(10) 0.052(3) Uani 1 1 d . . .
H17A H 0.3036 0.8634 0.0780 0.063 Uiso 1 1 calc R . .
H17B H 0.1994 0.8760 -0.0176 0.063 Uiso 1 1 calc R . .
C18 C 0.2407(10) 0.8608(2) 0.1576(12) 0.081(5) Uani 1 1 d . . .
H18A H 0.2715 0.8766 0.2111 0.122 Uiso 1 1 calc R . .
H18B H 0.2775 0.8459 0.2160 0.122 Uiso 1 1 calc R . .
H18C H 0.1753 0.8598 0.1223 0.122 Uiso 1 1 calc R . .
C19 C -0.5213(7) 0.95691(19) -0.7468(11) 0.047(2) Uani 1 1 d . . .
H19A H -0.4852 0.9416 -0.6891 0.057 Uiso 1 1 calc R . .
H19B H -0.4875 0.9722 -0.6880 0.057 Uiso 1 1 calc R . .
C20 C -0.6179(8) 0.9560(3) -0.7912(14) 0.068(3) Uani 1 1 d . . .
H20A H -0.6124 0.9495 -0.7163 0.102 Uiso 1 1 calc R . .
H20B H -0.6596 0.9446 -0.8705 0.102 Uiso 1 1 calc R . .
H20C H -0.6453 0.9734 -0.8160 0.102 Uiso 1 1 calc R . .
C21 C -0.5765(8) 0.9802(2) -0.9523(14) 0.066(3) Uani 1 1 d . . .
H21A H -0.6430 0.9737 -1.0215 0.079 Uiso 1 1 calc R . .
H21B H -0.5768 0.9932 -0.8976 0.079 Uiso 1 1 calc R . .
C22 C -0.5565(12) 0.9939(3) -1.0262(17) 0.088(4) Uani 1 1 d . . .
H22A H -0.6006 1.0085 -1.0748 0.132 Uiso 1 1 calc R . .
H22B H -0.5649 0.9823 -1.0922 0.132 Uiso 1 1 calc R . .
H22C H -0.4903 1.0002 -0.9619 0.132 Uiso 1 1 calc R . .
C23 C -0.5509(7) 0.93207(17) -0.9313(10) 0.045(2) Uani 1 1 d . . .
H23A H -0.5056 0.9185 -0.8660 0.054 Uiso 1 1 calc R . .
H23B H -0.6138 0.9282 -0.9600 0.054 Uiso 1 1 calc R . .
C24 C -0.5612(9) 0.9305(3) -1.0528(12) 0.072(3) Uani 1 1 d . . .
H24A H -0.5767 0.9127 -1.0869 0.108 Uiso 1 1 calc R . .
H24B H -0.5010 0.9356 -1.0279 0.108 Uiso 1 1 calc R . .
H24C H -0.6129 0.9419 -1.1242 0.108 Uiso 1 1 calc R . .
C25 C -0.2503(6) 0.82800(15) -0.5946(8) 0.0315(16) Uani 1 1 d . . .
H25 H -0.1911 0.8300 -0.5033 0.038 Uiso 1 1 calc R . .
C26 C -0.3097(6) 0.80745(14) -0.6224(8) 0.0299(16) Uani 1 1 d . . .
C27 C -0.3947(6) 0.80485(16) -0.7575(9) 0.0364(18) Uani 1 1 d . . .
H27 H -0.4365 0.7909 -0.7828 0.044 Uiso 1 1 calc R . .
C28 C -0.4188(6) 0.82227(17) -0.8544(9) 0.0372(18) Uani 1 1 d . . .
H28 H -0.4775 0.8206 -0.9464 0.045 Uiso 1 1 calc R . .
C29 C -0.3567(6) 0.84247(13) -0.8173(7) 0.0293(16) Uani 1 1 d D . .
C30 C -0.3774(6) 0.86173(15) -0.9181(8) 0.0354(18) Uani 1 1 d D . .
C31 C -0.4680(6) 0.86369(19) -1.0470(9) 0.041(2) Uani 1 1 d . . .
H31 H -0.5192 0.8533 -1.0715 0.050 Uiso 1 1 calc R . .
C32 C -0.4824(6) 0.88096(18) -1.1392(8) 0.0380(19) Uani 1 1 d . . .
H32 H -0.5441 0.8826 -1.2279 0.046 Uiso 1 1 calc R . .
C33 C -0.4062(6) 0.89603(15) -1.1018(8) 0.0338(17) Uani 1 1 d . . .
C34 C -0.3205(6) 0.89344(14) -0.9702(8) 0.0300(16) Uani 1 1 d . . .
H34 H -0.2686 0.9040 -0.9419 0.036 Uiso 1 1 calc R . .
C35 C -0.2777(6) 0.78831(15) -0.5144(8) 0.0337(17) Uani 1 1 d . . .
H35A H -0.2068 0.7873 -0.4490 0.040 Uiso 1 1 calc R . .
H35B H -0.3029 0.7712 -0.5579 0.040 Uiso 1 1 calc R . .
C36 C -0.4206(6) 0.91563(15) -1.1996(8) 0.0349(17) Uani 1 1 d . . .
H36A H -0.3725 0.9295 -1.1458 0.042 Uiso 1 1 calc R . .
H36B H -0.4849 0.9235 -1.2530 0.042 Uiso 1 1 calc R . .
C37 C -0.2668(7) 0.81920(15) -0.3596(9) 0.0395(19) Uani 1 1 d . . .
H37A H -0.2892 0.8328 -0.4281 0.047 Uiso 1 1 calc R . .
H37B H -0.2932 0.8232 -0.3167 0.047 Uiso 1 1 calc R . .
C38 C -0.1596(8) 0.8207(2) -0.2513(11) 0.056(3) Uani 1 1 d . . .
H38A H -0.1403 0.8384 -0.2179 0.083 Uiso 1 1 calc R . .
H38B H -0.1318 0.8154 -0.2900 0.083 Uiso 1 1 calc R . .
H38C H -0.1366 0.8093 -0.1754 0.083 Uiso 1 1 calc R . .
C39 C -0.2671(8) 0.77233(17) -0.3279(10) 0.048(2) Uani 1 1 d . . .
H39A H -0.1984 0.7701 -0.2791 0.057 Uiso 1 1 calc R . .
H39B H -0.2715 0.7775 -0.2598 0.057 Uiso 1 1 calc R . .
C40 C -0.3184(12) 0.7467(2) -0.3910(14) 0.077(4) Uani 1 1 d U . .
H40A H -0.2832 0.7331 -0.3214 0.116 Uiso 1 1 calc R . .
H40B H -0.3215 0.7425 -0.4665 0.116 Uiso 1 1 calc R . .
H40C H -0.3835 0.7479 -0.4255 0.116 Uiso 1 1 calc R . .
C41 C -0.4175(6) 0.7951(2) -0.5343(10) 0.046(2) Uani 1 1 d . . .
H41A H -0.4432 0.7787 -0.5861 0.055 Uiso 1 1 calc R . .
H41B H -0.4392 0.8091 -0.6006 0.055 Uiso 1 1 calc R . .
C42 C -0.4610(9) 0.7997(3) -0.4679(15) 0.077(4) Uani 1 1 d U . .
H42A H -0.5311 0.8000 -0.5393 0.116 Uiso 1 1 calc R . .
H42B H -0.4382 0.8162 -0.4195 0.116 Uiso 1 1 calc R . .
H42C H -0.4410 0.7858 -0.4031 0.116 Uiso 1 1 calc R . .
C43 C -0.4814(8) 0.88211(19) -1.3829(10) 0.051(2) Uani 1 1 d . . .
H43A H -0.4676 0.8748 -1.4377 0.061 Uiso 1 1 calc R . .
H43B H -0.4684 0.8685 -1.3197 0.061 Uiso 1 1 calc R . .
C44 C -0.5868(9) 0.8889(3) -1.4786(11) 0.069(3) Uani 1 1 d . . .
H44A H -0.6253 0.8734 -1.5251 0.103 Uiso 1 1 calc R . .
H44B H -0.6019 0.9014 -1.5467 0.103 Uiso 1 1 calc R . .
H44C H -0.6015 0.8965 -1.4261 0.103 Uiso 1 1 calc R . .
C45 C -0.4358(8) 0.92642(19) -1.3961(10) 0.050(2) Uani 1 1 d . . .
H45A H -0.4378 0.9190 -1.4673 0.060 Uiso 1 1 calc R . .
H45B H -0.5009 0.9329 -1.4424 0.060 Uiso 1 1 calc R . .
C46 C -0.3700(9) 0.9485(2) -1.3344(12) 0.058(3) Uani 1 1 d . . .
H46A H -0.3915 0.9610 -1.4057 0.087 Uiso 1 1 calc R . .
H46B H -0.3053 0.9426 -1.2898 0.087 Uiso 1 1 calc R . .
H46C H -0.3694 0.9566 -1.2665 0.087 Uiso 1 1 calc R . .
C47 C -0.3099(8) 0.89537(18) -1.2147(11) 0.049(2) Uani 1 1 d . . .
H47A H -0.2662 0.9096 -1.1537 0.059 Uiso 1 1 calc R . .
H47B H -0.2981 0.8810 -1.1559 0.059 Uiso 1 1 calc R . .
C48 C -0.2844(9) 0.8867(2) -1.2960(12) 0.060(3) Uani 1 1 d . . .
H48A H -0.2152 0.8887 -1.2408 0.090 Uiso 1 1 calc R . .
H48B H -0.3192 0.8971 -1.3790 0.090 Uiso 1 1 calc R . .
H48C H -0.3020 0.8685 -1.3211 0.090 Uiso 1 1 calc R . .
C49 C -0.0845(7) 0.82322(16) -0.6392(9) 0.0366(18) Uani 1 1 d . . .
H49 H -0.1344 0.8150 -0.6500 0.044 Uiso 1 1 calc R . .
C50 C -0.0146(8) 0.80801(18) -0.6197(9) 0.045(2) Uani 1 1 d . . .
C51 C 0.0571(8) 0.8205(2) -0.6033(12) 0.055(2) Uani 1 1 d . . .
H51 H 0.1066 0.8109 -0.5880 0.066 Uiso 1 1 calc R . .
C52 C 0.0574(8) 0.8470(2) -0.6091(12) 0.054(2) Uani 1 1 d . . .
H52 H 0.1062 0.8557 -0.5996 0.065 Uiso 1 1 calc R . .
C53 C -0.0125(6) 0.86052(14) -0.6284(9) 0.0386(19) Uani 1 1 d D . .
C54 C -0.0146(6) 0.88942(14) -0.6324(8) 0.0394(19) Uani 1 1 d D . .
C55 C 0.0565(6) 0.9030(2) -0.6145(10) 0.047(2) Uani 1 1 d . . .
H55 H 0.1099 0.8943 -0.5925 0.056 Uiso 1 1 calc R . .
C56 C 0.0484(6) 0.92992(17) -0.6296(10) 0.042(2) Uani 1 1 d . . .
H56 H 0.0945 0.9397 -0.6221 0.051 Uiso 1 1 calc R . .
C57 C -0.0300(7) 0.94188(17) -0.6561(9) 0.0387(19) Uani 1 1 d . . .
C58 C -0.0960(6) 0.92689(16) -0.6707(8) 0.0316(17) Uani 1 1 d . . .
H58 H -0.1500 0.9350 -0.6921 0.038 Uiso 1 1 calc R . .
C59 C -0.0112(8) 0.77931(18) -0.5998(11) 0.051(2) Uani 1 1 d . . .
H59A H -0.0362 0.7756 -0.5547 0.061 Uiso 1 1 calc R . .
H59B H 0.0566 0.7737 -0.5368 0.061 Uiso 1 1 calc R . .
C60 C -0.0467(7) 0.97028(16) -0.6899(9) 0.043(2) Uani 1 1 d . . .
H60A H -0.1165 0.9736 -0.7534 0.051 Uiso 1 1 calc R . .
H60B H -0.0249 0.9746 -0.7388 0.051 Uiso 1 1 calc R . .
C61 C -0.1709(7) 0.7667(2) -0.8147(11) 0.057(3) Uani 1 1 d . . .
H61A H -0.2039 0.7573 -0.9015 0.068 Uiso 1 1 calc R . .
H61B H -0.1859 0.7852 -0.8375 0.068 Uiso 1 1 calc R . .
C62 C -0.2127(10) 0.7578(3) -0.7538(19) 0.086(4) Uani 1 1 d . . .
H62A H -0.2814 0.7616 -0.8176 0.130 Uiso 1 1 calc R . .
H62B H -0.1806 0.7668 -0.6673 0.130 Uiso 1 1 calc R . .
H62C H -0.2029 0.7392 -0.7370 0.130 Uiso 1 1 calc R . .
C63 C -0.0410(11) 0.7355(2) -0.6879(18) 0.087(4) Uani 1 1 d U . .
H63A H -0.0897 0.7244 -0.7674 0.105 Uiso 1 1 calc R . .
H63B H -0.0418 0.7317 -0.6149 0.105 Uiso 1 1 calc R . .
C64 C 0.0590(13) 0.7288(3) -0.6361(18) 0.107(6) Uani 1 1 d . . .
H64A H 0.0715 0.7104 -0.6152 0.160 Uiso 1 1 calc R . .
H64B H 0.1081 0.7388 -0.5534 0.160 Uiso 1 1 calc R . .
H64C H 0.0609 0.7331 -0.7070 0.160 Uiso 1 1 calc R . .
C65 C -0.0388(9) 0.7719(3) -0.8113(13) 0.071(3) Uani 1 1 d . . .
H65A H -0.0545 0.7904 -0.8324 0.085 Uiso 1 1 calc R . .
H65B H 0.0317 0.7703 -0.7500 0.085 Uiso 1 1 calc R . .
C66 C -0.0826(13) 0.7582(3) -0.9442(15) 0.090(5) Uani 1 1 d . . .
H66A H -0.0589 0.7661 -0.9845 0.135 Uiso 1 1 calc R . .
H66B H -0.1526 0.7597 -1.0080 0.135 Uiso 1 1 calc R . .
H66C H -0.0645 0.7400 -0.9256 0.135 Uiso 1 1 calc R . .
C67 C 0.1098(7) 0.9831(2) -0.4669(12) 0.059(3) Uani 1 1 d . . .
H67A H 0.1330 0.9835 -0.5159 0.070 Uiso 1 1 calc R . .
H67B H 0.1211 0.9655 -0.4294 0.070 Uiso 1 1 calc R . .
C68 C 0.1691(10) 1.0024(3) -0.3469(17) 0.092(5) Uani 1 1 d . . .
H68A H 0.2375 0.9985 -0.2891 0.138 Uiso 1 1 calc R . .
H68B H 0.1508 1.0010 -0.2926 0.138 Uiso 1 1 calc R . .
H68C H 0.1566 1.0199 -0.3830 0.138 Uiso 1 1 calc R . .
C69 C -0.0199(9) 1.01566(19) -0.6239(12) 0.056(3) Uani 1 1 d . . .
H69A H -0.0898 1.0171 -0.7017 0.068 Uiso 1 1 calc R . .
H69B H -0.0027 1.0276 -0.5517 0.068 Uiso 1 1 calc R . .
C70 C 0.0306(14) 1.0241(3) -0.6704(17) 0.085(4) Uani 1 1 d U . .
H70A H 0.0271 1.0429 -0.6794 0.127 Uiso 1 1 calc R . .
H70B H -0.0001 1.0163 -0.7590 0.127 Uiso 1 1 calc R . .
H70C H 0.0979 1.0188 -0.6032 0.127 Uiso 1 1 calc R . .
C71 C -0.0349(9) 0.9841(2) -0.4972(12) 0.057(3) Uani 1 1 d . . .
H71A H -0.0228 0.9660 -0.4667 0.068 Uiso 1 1 calc R . .
H71B H 0.0032 0.9950 -0.4142 0.068 Uiso 1 1 calc R . .
C72 C -0.1372(10) 0.9896(3) -0.5768(18) 0.077(4) Uani 1 1 d . . .
H72A H -0.1551 0.9838 -0.5254 0.116 Uiso 1 1 calc R . .
H72B H -0.1761 0.9805 -0.6643 0.116 Uiso 1 1 calc R . .
H72C H -0.1485 1.0081 -0.5936 0.116 Uiso 1 1 calc R . .
Cl1 Cl -0.47409(16) 0.87386(4) -0.6919(2) 0.0409(5) Uani 1 1 d D . .
O1 O -0.5259(7) 0.86909(15) -0.8320(8) 0.066(2) Uani 1 1 d . . .
O2 O -0.4826(9) 0.85323(19) -0.6312(11) 0.093(3) Uani 1 1 d U . .
O3 O -0.3757(7) 0.8747(4) -0.6185(17) 0.142(5) Uani 1 1 d DU . .
O4 O -0.5115(13) 0.8959(2) -0.6817(14) 0.121(4) Uani 1 1 d U . .
Cl5 Cl 0.1458(2) 0.92229(5) -0.2273(3) 0.0636(7) Uani 1 1 d . . .
O17 O 0.0481(8) 0.9269(2) -0.3338(10) 0.086(3) Uani 1 1 d . . .
O18 O 0.1973(10) 0.9423(3) -0.2224(19) 0.165(9) Uani 1 1 d . . .
O19 O 0.1654(9) 0.91966(19) -0.1035(10) 0.102(4) Uani 1 1 d . . .
O20 O 0.1572(13) 0.8976(3) -0.2666(17) 0.128(4) Uani 1 1 d U . .
Cl7 Cl -0.2660(3) 0.82551(6) -1.0400(3) 0.0840(11) Uani 1 1 d D . .
O25 O -0.2819(8) 0.81842(19) -0.9533(10) 0.080(2) Uani 1 1 d . . .
O26 O -0.2383(10) 0.8037(2) -1.0690(12) 0.103(3) Uani 1 1 d U . .
O27 O -0.1982(10) 0.8467(2) -0.9699(14) 0.113(4) Uani 1 1 d D . .
O28 O -0.3515(7) 0.83589(19) -1.1693(9) 0.095(3) Uani 1 1 d DU . .
Cl3 Cl -0.32911(16) 0.98006(4) -0.9960(2) 0.0436(5) Uani 1 1 d D . .
O9 O -0.3127(6) 0.95579(12) -0.9311(8) 0.0582(19) Uani 1 1 d . . .
O10 O -0.3233(11) 0.99981(18) -0.9198(12) 0.102(3) Uani 1 1 d DU . .
O11 O -0.2583(9) 0.9841(3) -1.0020(15) 0.113(4) Uani 1 1 d . . .
O12 O -0.4172(9) 0.9797(2) -1.1358(11) 0.110(5) Uani 1 1 d . . .
Cl2 Cl -0.01824(16) 0.76431(4) -0.3176(2) 0.0482(5) Uani 1 1 d . . .
O5 O -0.0516(5) 0.78897(11) -0.3856(7) 0.0495(16) Uani 1 1 d . . .
O6 O 0.0816(6) 0.76324(15) -0.2254(9) 0.073(2) Uani 1 1 d . . .
O7 O -0.0548(8) 0.74458(14) -0.4143(10) 0.090(3) Uani 1 1 d . . .
O8 O -0.0505(8) 0.7606(2) -0.2475(12) 0.092(3) Uani 1 1 d . . .
Cl4 Cl -0.06376(19) 0.92971(5) -0.9751(2) 0.0539(6) Uani 1 1 d . . .
O13 O -0.1240(6) 0.93579(16) -1.1169(8) 0.067(2) Uani 1 1 d . . .
O14 O -0.0141(7) 0.95221(16) -0.8946(8) 0.071(2) Uani 1 1 d . . .
O15 O 0.0049(8) 0.9107(2) -0.9430(10) 0.092(3) Uani 1 1 d . . .
O16 O -0.1189(8) 0.9194(3) -0.9473(9) 0.094(3) Uani 1 1 d . . .
Cl6 Cl -0.6874(2) 0.95588(7) -1.4493(4) 0.0846(10) Uani 1 1 d D . .
O21 O -0.6695(10) 0.9744(2) -1.3518(13) 0.152(6) Uani 1 1 d D . .
O22 O -0.7730(6) 0.9633(3) -1.5772(10) 0.120(4) Uani 1 1 d DU . .
O23 O -0.6111(6) 0.9562(2) -1.4433(12) 0.107(4) Uani 1 1 d DU . .
O24 O -0.6972(10) 0.9318(2) -1.4119(15) 0.156(6) Uani 1 1 d DU . .
Cl8 Cl -0.7157(3) 0.80616(8) -0.5619(4) 0.0911(11) Uani 1 1 d . . .
O29 O -0.7748(8) 0.8286(2) -0.6139(13) 0.098(3) Uani 1 1 d . . .
O30 O -0.7683(9) 0.7849(2) -0.5726(17) 0.122(4) Uani 1 1 d U . .
O31 O -0.7015(8) 0.7987(3) -0.6472(12) 0.098(3) Uani 1 1 d . . .
O32 O -0.6234(10) 0.8117(3) -0.4282(12) 0.122(5) Uani 1 1 d . . .
O1W O -0.0416(12) 0.8582(3) -0.9524(15) 0.122(4) Uani 1 1 d U . .
H1WA H -0.0045 0.8712 -0.9159 0.147 Uiso 1 1 d R . .
H1WB H -0.0725 0.8561 -0.9267 0.147 Uiso 1 1 d R . .
O2W O 0.0551(10) 0.8156(3) -0.9132(14) 0.116(4) Uani 1 1 d . . .
H2WA H 0.0189 0.8284 -0.9361 0.140 Uiso 1 1 d R . .
H2WB H 0.1057 0.8173 -0.8296 0.140 Uiso 1 1 d R . .
O3W O 0.2694(11) 0.8873(4) -0.3357(16) 0.133(5) Uani 1 1 d U . .
H3WA H 0.2506 0.8914 -0.2944 0.159 Uiso 1 1 d R . .
H3WB H 0.3079 0.8979 -0.3267 0.159 Uiso 1 1 d R . .
O4W O 0.3353(12) 0.8343(4) -0.2629(19) 0.147(5) Uani 1 1 d U . .
H4WA H 0.3165 0.8498 -0.2870 0.176 Uiso 1 1 d R . .
H4WB H 0.3468 0.8281 -0.3104 0.176 Uiso 1 1 d R . .

loop_
_atom_site_aniso_label
_atom_site_aniso_U_11
_atom_site_aniso_U_22
_atom_site_aniso_U_33
_atom_site_aniso_U_23
_atom_site_aniso_U_13
_atom_site_aniso_U_12
Zn1 0.0298(5) 0.0303(5) 0.0235(4) -0.0017(4) 0.0171(4) -0.0008(4)
N1 0.029(3) 0.026(3) 0.027(3) -0.004(2) 0.017(3) -0.003(2)
N2 0.039(4) 0.034(3) 0.023(3) 0.001(3) 0.023(3) 0.005(3)
N3 0.025(3) 0.037(4) 0.039(4) 0.008(3) 0.013(3) 0.006(3)
N4 0.035(4) 0.034(3) 0.043(4) 0.008(3) 0.026(3) 0.010(3)
N5 0.029(3) 0.041(4) 0.031(3) 0.006(3) 0.024(3) 0.005(3)
N6 0.029(3) 0.027(3) 0.026(3) -0.004(2) 0.019(3) -0.002(2)
N7 0.051(4) 0.030(3) 0.036(4) 0.005(3) 0.029(3) -0.003(3)
N8 0.058(5) 0.039(4) 0.034(4) -0.001(3) 0.033(3) -0.003(3)
N9 0.038(4) 0.035(3) 0.025(3) -0.009(3) 0.020(3) -0.002(3)
N10 0.028(3) 0.036(3) 0.026(3) -0.003(3) 0.019(3) -0.004(3)
N11 0.059(5) 0.049(5) 0.069(5) -0.016(4) 0.042(5) 0.003(4)
N12 0.046(4) 0.035(4) 0.041(4) -0.003(3) 0.029(3) -0.006(3)
C1 0.035(4) 0.032(4) 0.031(4) -0.001(3) 0.019(4) 0.001(3)
C2 0.028(4) 0.033(4) 0.025(4) -0.001(3) 0.013(3) 0.001(3)
C3 0.030(4) 0.046(5) 0.026(4) 0.001(3) 0.017(3) -0.003(3)
C4 0.038(4) 0.033(4) 0.035(4) -0.003(3) 0.027(4) 0.005(3)
C5 0.031(4) 0.031(4) 0.032(4) 0.001(3) 0.021(3) -0.005(3)
C6 0.025(4) 0.026(3) 0.037(4) -0.001(3) 0.022(3) -0.003(3)
C7 0.044(5) 0.041(5) 0.035(4) -0.006(3) 0.031(4) -0.001(4)
C8 0.044(4) 0.025(3) 0.040(4) 0.000(3) 0.031(4) 0.002(3)
C9 0.028(4) 0.034(4) 0.034(4) 0.003(3) 0.020(3) 0.002(3)
C10 0.034(4) 0.036(4) 0.033(4) 0.003(3) 0.026(3) 0.006(3)
C11 0.036(4) 0.037(4) 0.024(4) 0.004(3) 0.017(3) 0.002(3)
C12 0.033(4) 0.027(4) 0.045(4) 0.007(3) 0.028(4) 0.006(3)
C13 0.043(5) 0.047(5) 0.065(6) 0.006(5) 0.035(5) 0.001(4)
C14 0.078(8) 0.077(8) 0.070(7) -0.004(6) 0.056(7) -0.002(6)
C15 0.048(6) 0.035(5) 0.042(5) 0.007(4) 0.005(4) 0.010(4)
C16 0.045(6) 0.048(6) 0.119(12) 0.020(7) 0.026(7) 0.015(5)
C17 0.042(5) 0.026(4) 0.052(6) 0.001(4) 0.016(4) -0.004(3)
C18 0.081(8) 0.044(6) 0.047(6) -0.008(5) 0.014(6) 0.000(5)
C19 0.055(5) 0.045(5) 0.056(5) -0.008(4) 0.043(5) -0.002(4)
C20 0.048(6) 0.092(8) 0.076(7) -0.015(7) 0.047(6) 0.001(6)
C21 0.049(6) 0.041(5) 0.091(8) 0.038(6) 0.040(6) 0.021(4)
C22 0.081(9) 0.086(9) 0.085(9) 0.035(8) 0.051(8) 0.022(7)
C23 0.045(5) 0.038(4) 0.047(5) -0.003(4) 0.028(4) 0.000(4)
C24 0.061(7) 0.092(9) 0.052(6) -0.022(6) 0.034(5) 0.000(6)
C25 0.032(4) 0.038(4) 0.033(4) 0.003(3) 0.025(3) 0.002(3)
C26 0.034(4) 0.025(3) 0.038(4) -0.005(3) 0.027(4) -0.003(3)
C27 0.044(5) 0.035(4) 0.037(4) -0.002(3) 0.030(4) -0.006(3)
C28 0.036(4) 0.041(4) 0.037(4) -0.001(4) 0.025(4) -0.006(3)
C29 0.033(4) 0.026(3) 0.028(4) -0.005(3) 0.020(3) -0.004(3)
C30 0.042(5) 0.037(4) 0.032(4) 0.004(3) 0.027(4) 0.002(3)
C31 0.029(4) 0.057(5) 0.030(4) 0.004(4) 0.016(3) -0.005(4)
C32 0.027(4) 0.056(5) 0.028(4) 0.004(3) 0.017(3) 0.000(3)
C33 0.045(5) 0.032(4) 0.028(4) 0.002(3) 0.027(4) 0.000(3)
C34 0.036(4) 0.028(4) 0.034(4) -0.002(3) 0.027(4) -0.003(3)
C35 0.036(4) 0.028(4) 0.041(4) -0.001(3) 0.028(4) -0.002(3)
C36 0.043(4) 0.033(4) 0.029(4) 0.004(3) 0.024(3) 0.007(3)
C37 0.054(5) 0.027(4) 0.046(5) -0.007(3) 0.037(4) -0.008(3)
C38 0.067(7) 0.050(6) 0.051(6) -0.017(4) 0.040(5) -0.016(5)
C39 0.072(6) 0.034(4) 0.041(5) 0.008(4) 0.039(5) -0.002(4)
C40 0.114(8) 0.041(5) 0.065(6) 0.005(4) 0.055(5) -0.010(5)
C41 0.030(4) 0.070(6) 0.049(5) -0.001(4) 0.032(4) -0.009(4)
C42 0.057(6) 0.111(8) 0.094(7) 0.006(6) 0.064(5) -0.010(5)
C43 0.068(6) 0.046(5) 0.041(5) -0.010(4) 0.037(5) -0.009(4)
C44 0.064(7) 0.074(7) 0.035(5) -0.012(5) 0.019(5) -0.020(6)
C45 0.073(7) 0.042(5) 0.051(5) 0.013(4) 0.048(5) 0.009(4)
C46 0.090(8) 0.042(5) 0.060(6) 0.010(4) 0.057(6) 0.003(5)
C47 0.065(6) 0.038(4) 0.052(5) 0.012(4) 0.043(5) 0.007(4)
C48 0.079(7) 0.048(5) 0.059(6) 0.014(5) 0.048(6) 0.014(5)
C49 0.050(5) 0.030(4) 0.045(5) -0.005(3) 0.038(4) 0.000(3)
C50 0.056(5) 0.036(4) 0.038(5) -0.004(4) 0.029(4) 0.001(4)
C51 0.050(5) 0.054(6) 0.074(7) 0.004(5) 0.047(5) 0.008(5)
C52 0.047(5) 0.049(5) 0.077(7) -0.005(5) 0.046(5) 0.002(4)
C53 0.040(4) 0.037(4) 0.037(4) -0.001(3) 0.025(4) 0.001(4)
C54 0.036(4) 0.042(5) 0.033(4) 0.002(3) 0.021(3) 0.007(4)
C55 0.029(4) 0.062(6) 0.057(5) -0.006(4) 0.032(4) 0.002(4)
C56 0.036(4) 0.042(5) 0.055(5) -0.010(4) 0.033(4) -0.011(4)
C57 0.048(5) 0.036(4) 0.036(4) -0.010(3) 0.030(4) -0.016(4)
C58 0.030(4) 0.038(4) 0.032(4) 0.002(3) 0.023(3) 0.007(3)
C59 0.062(6) 0.041(5) 0.056(6) -0.002(4) 0.042(5) 0.010(4)
C60 0.046(5) 0.037(4) 0.041(5) -0.006(4) 0.028(4) -0.005(4)
C61 0.049(6) 0.063(6) 0.063(6) -0.013(5) 0.040(5) 0.005(5)
C62 0.061(8) 0.093(10) 0.119(12) 0.014(9) 0.066(8) 0.010(7)
C63 0.085(7) 0.051(6) 0.106(8) -0.020(6) 0.055(6) 0.005(5)
C64 0.112(12) 0.080(10) 0.091(11) 0.007(8) 0.052(9) 0.050(9)
C65 0.057(6) 0.105(9) 0.072(7) -0.026(7) 0.053(6) -0.011(6)
C66 0.112(12) 0.071(8) 0.067(8) -0.015(6) 0.052(8) 0.015(8)
C67 0.041(5) 0.052(6) 0.072(7) -0.025(5) 0.033(5) -0.012(4)
C68 0.056(7) 0.090(9) 0.092(10) -0.056(8) 0.033(7) -0.030(7)
C69 0.082(7) 0.037(5) 0.061(6) 0.004(4) 0.052(6) 0.003(5)
C70 0.130(9) 0.068(7) 0.091(7) 0.004(5) 0.088(7) -0.007(6)
C71 0.089(8) 0.046(5) 0.064(6) -0.008(5) 0.063(6) -0.013(5)
C72 0.081(9) 0.062(7) 0.124(11) -0.025(7) 0.084(9) -0.017(6)
Cl1 0.0576(12) 0.0291(9) 0.0503(11) -0.0048(8) 0.0420(10) -0.0041(8)
O1 0.097(6) 0.055(4) 0.057(4) 0.005(3) 0.056(4) 0.010(4)
O2 0.131(7) 0.058(4) 0.078(5) 0.011(4) 0.065(5) -0.012(4)
O3 0.112(8) 0.189(10) 0.143(9) -0.035(7) 0.093(7) -0.036(7)
O4 0.192(9) 0.091(6) 0.108(6) 0.013(5) 0.113(6) 0.058(6)
Cl5 0.0622(15) 0.0427(12) 0.0872(19) 0.0206(12) 0.0505(15) 0.0104(10)
O17 0.090(7) 0.094(7) 0.069(5) 0.003(5) 0.050(5) -0.016(5)
O18 0.102(9) 0.128(10) 0.171(14) 0.070(10) 0.052(9) -0.040(8)
O19 0.121(8) 0.064(5) 0.060(5) 0.011(4) 0.035(5) 0.003(5)
O20 0.162(9) 0.112(7) 0.146(8) 0.016(6) 0.119(7) 0.037(6)
Cl7 0.141(3) 0.0644(17) 0.0769(19) 0.0247(15) 0.085(2) 0.0365(19)
O25 0.098(6) 0.077(5) 0.074(5) 0.008(4) 0.061(5) 0.019(5)
O26 0.161(8) 0.089(6) 0.102(6) 0.017(5) 0.106(6) 0.047(6)
O27 0.134(10) 0.093(8) 0.112(9) -0.028(7) 0.082(8) -0.033(7)
O28 0.118(7) 0.065(5) 0.079(5) 0.018(4) 0.056(5) 0.014(5)
Cl3 0.0571(13) 0.0342(10) 0.0409(11) 0.0029(8) 0.0333(10) -0.0018(8)
O9 0.097(6) 0.026(3) 0.064(4) 0.009(3) 0.059(4) 0.004(3)
O10 0.165(8) 0.068(5) 0.101(6) 0.000(4) 0.101(6) 0.005(5)
O11 0.086(7) 0.156(12) 0.125(9) 0.028(8) 0.082(7) 0.004(7)
O12 0.102(8) 0.069(6) 0.069(6) 0.009(5) 0.019(5) 0.008(5)
Cl2 0.0467(12) 0.0375(10) 0.0465(12) 0.0074(9) 0.0253(10) 0.0132(9)
O5 0.055(4) 0.027(3) 0.052(4) 0.012(3) 0.029(3) 0.014(3)
O6 0.049(4) 0.054(4) 0.077(5) 0.011(4) 0.026(4) 0.007(3)
O7 0.103(7) 0.034(4) 0.073(5) -0.004(4) 0.034(5) 0.002(4)
O8 0.112(8) 0.087(6) 0.122(8) 0.050(6) 0.096(7) 0.046(6)
Cl4 0.0670(15) 0.0544(12) 0.0421(11) -0.0086(10) 0.0372(11) -0.0083(11)
O13 0.084(5) 0.070(5) 0.045(4) -0.006(3) 0.042(4) -0.002(4)
O14 0.100(6) 0.058(4) 0.054(4) -0.019(3) 0.051(4) -0.025(4)
O15 0.090(6) 0.087(6) 0.075(6) -0.003(5) 0.046(5) 0.025(5)
O16 0.090(6) 0.143(9) 0.057(5) -0.031(5) 0.052(5) -0.051(6)
Cl6 0.0655(18) 0.0751(19) 0.113(3) 0.0016(18) 0.0598(19) -0.0005(14)
O21 0.170(15) 0.125(11) 0.194(17) -0.052(12) 0.135(14) 0.004(10)
O22 0.091(7) 0.152(9) 0.113(7) 0.025(6) 0.067(6) 0.016(6)
O23 0.065(5) 0.110(7) 0.140(8) -0.013(6) 0.066(5) -0.003(4)
O24 0.172(10) 0.160(10) 0.172(10) 0.015(8) 0.130(8) 0.008(8)
Cl8 0.091(2) 0.101(3) 0.103(3) 0.038(2) 0.074(2) 0.031(2)
O29 0.090(7) 0.092(7) 0.115(8) 0.036(6) 0.070(6) 0.027(6)
O30 0.086(6) 0.078(6) 0.162(9) -0.008(6) 0.067(6) 0.013(5)
O31 0.083(7) 0.135(9) 0.092(7) -0.013(7) 0.065(6) -0.013(6)
O32 0.102(8) 0.164(12) 0.070(6) 0.002(7) 0.045(6) 0.047(9)
O1W 0.152(9) 0.096(7) 0.120(8) -0.005(6) 0.091(6) -0.003(6)
O2W 0.117(9) 0.129(11) 0.100(8) 0.003(7) 0.071(8) -0.020(8)
O3W 0.105(7) 0.167(9) 0.130(8) -0.027(7) 0.080(6) -0.008(7)
O4W 0.129(8) 0.175(10) 0.166(10) -0.057(8) 0.111(7) -0.037(7)

loop_
_atom_type_symbol
_atom_type_description
_atom_type_scat_dispersion_real
_atom_type_scat_dispersion_imag
_atom_type_scat_source
C C 0.0181 0.0091 'International Tables Vol C Tables 4.2.6.8 and 6.1.1.4'
H H 0.0000 0.0000 'International Tables Vol C Tables 4.2.6.8 and 6.1.1.4'
N N 0.0311 0.0180 'International Tables Vol C Tables 4.2.6.8 and 6.1.1.4'
O O 0.0492 0.0322 'International Tables Vol C Tables 4.2.6.8 and 6.1.1.4'
Cl Cl 0.3639 0.7018 'International Tables Vol C Tables 4.2.6.8 and 6.1.1.4'
Zn Zn -1.5491 0.6778 'International Tables Vol C Tables 4.2.6.8 and 6.1.1.4'

loop_
_geom_angle_atom_site_label_1
_geom_angle_atom_site_label_2
_geom_angle_atom_site_label_3
_geom_angle
_geom_angle_site_symmetry_1
_geom_angle_site_symmetry_3
_geom_angle_publ_flag
N10 Zn1 N6 98.7(2) . . ?
N10 Zn1 N9 76.0(3) . . ?
N6 Zn1 N9 103.6(2) . . ?
N10 Zn1 N5 167.5(3) . . ?
N6 Zn1 N5 77.0(2) . . ?
N9 Zn1 N5 93.4(3) . . ?
N10 Zn1 N1 95.8(2) . . ?
N6 Zn1 N1 161.5(2) . . ?
N9 Zn1 N1 90.9(2) . . ?
N5 Zn1 N1 91.0(2) . . ?
N10 Zn1 N2 93.4(3) . . ?
N6 Zn1 N2 92.0(2) . . ?
N9 Zn1 N2 162.2(2) . . ?
N5 Zn1 N2 98.4(3) . . ?
N1 Zn1 N2 75.7(2) . . ?
C1 N1 C5 117.5(7) . . ?
C1 N1 Zn1 126.9(5) . . ?
C5 N1 Zn1 115.6(5) . . ?
C10 N2 C6 117.9(7) . . ?
C10 N2 Zn1 126.3(5) . . ?
C6 N2 Zn1 115.6(5) . . ?
C13 N3 C17 108.3(8) . . ?
C13 N3 C11 110.7(7) . . ?
C17 N3 C11 110.8(7) . . ?
C13 N3 C15 111.1(8) . . ?
C17 N3 C15 110.6(7) . . ?
C11 N3 C15 105.4(7) . . ?
C19 N4 C12 109.2(7) . . ?
C19 N4 C23 108.3(7) . . ?
C12 N4 C23 111.0(7) . . ?
C19 N4 C21 108.7(8) . . ?
C12 N4 C21 107.5(7) . . ?
C23 N4 C21 112.0(8) . . ?
C25 N5 C29 118.0(7) . . ?
C25 N5 Zn1 127.9(5) . . ?
C29 N5 Zn1 114.0(5) . . ?
C30 N6 C34 117.9(6) . . ?
C30 N6 Zn1 114.5(5) . . ?
C34 N6 Zn1 126.9(5) . . ?
C37 N7 C41 110.0(7) . . ?
C37 N7 C39 108.9(7) . . ?
C41 N7 C39 112.9(7) . . ?
C37 N7 C35 109.9(7) . . ?
C41 N7 C35 108.2(7) . . ?
C39 N7 C35 106.9(7) . . ?
C47 N8 C36 107.8(7) . . ?
C47 N8 C43 109.7(7) . . ?
C36 N8 C43 113.0(7) . . ?
C47 N8 C45 110.7(7) . . ?
C36 N8 C45 107.0(7) . . ?
C43 N8 C45 108.7(7) . . ?
C53 N9 C49 117.0(7) . . ?
C53 N9 Zn1 115.8(5) . . ?
C49 N9 Zn1 127.1(6) . . ?
C54 N10 C58 117.5(7) . . ?
C54 N10 Zn1 116.5(5) . . ?
C58 N10 Zn1 126.0(5) . . ?
C61 N11 C63 109.7(10) . . ?
C61 N11 C59 111.2(8) . . ?
C63 N11 C59 108.2(10) . . ?
C61 N11 C65 108.8(10) . . ?
C63 N11 C65 110.3(11) . . ?
C59 N11 C65 108.7(9) . . ?
C67 N12 C60 109.7(7) . . ?
C67 N12 C71 108.6(9) . . ?
C60 N12 C71 110.5(7) . . ?
C67 N12 C69 111.8(8) . . ?
C60 N12 C69 107.0(7) . . ?
C71 N12 C69 109.2(8) . . ?
C2 C1 N1 124.5(8) . . ?
C2 C1 H1 117.8 . . ?
N1 C1 H1 117.8 . . ?
C1 C2 C3 118.0(8) . . ?
C1 C2 C11 120.6(7) . . ?
C3 C2 C11 120.8(7) . . ?
C4 C3 C2 119.1(7) . . ?
C4 C3 H3 120.4 . . ?
C2 C3 H3 120.4 . . ?
C3 C4 C5 120.2(8) . . ?
C3 C4 H4 119.9 . . ?
C5 C4 H4 119.9 . . ?
N1 C5 C4 120.7(7) . . ?
N1 C5 C6 116.4(7) . . ?
C4 C5 C6 122.7(7) . . ?
N2 C6 C7 122.5(7) . . ?
N2 C6 C5 116.6(7) . . ?
C7 C6 C5 121.0(7) . . ?
C6 C7 C8 119.0(8) . . ?
C6 C7 H7 120.5 . . ?
C8 C7 H7 120.5 . . ?
C7 C8 C9 120.1(7) . . ?
C7 C8 H8 120.0 . . ?
C9 C8 H8 120.0 . . ?
C8 C9 C10 116.1(7) . . ?
C8 C9 C12 122.3(7) . . ?
C10 C9 C12 121.3(8) . . ?
N2 C10 C9 124.5(7) . . ?
N2 C10 H10 117.8 . . ?
C9 C10 H10 117.8 . . ?
C2 C11 N3 116.7(7) . . ?
C2 C11 H11A 108.1 . . ?
N3 C11 H11A 108.1 . . ?
C2 C11 H11B 108.1 . . ?
N3 C11 H11B 108.1 . . ?
H11A C11 H11B 107.3 . . ?
C9 C12 N4 117.0(7) . . ?
C9 C12 H12A 108.0 . . ?
N4 C12 H12A 108.0 . . ?
C9 C12 H12B 108.0 . . ?
N4 C12 H12B 108.0 . . ?
H12A C12 H12B 107.3 . . ?
C14 C13 N3 116.5(9) . . ?
C14 C13 H13A 108.2 . . ?
N3 C13 H13A 108.2 . . ?
C14 C13 H13B 108.2 . . ?
N3 C13 H13B 108.2 . . ?
H13A C13 H13B 107.3 . . ?
C13 C14 H14A 109.5 . . ?
C13 C14 H14B 109.5 . . ?
H14A C14 H14B 109.5 . . ?
C13 C14 H14C 109.5 . . ?
H14A C14 H14C 109.5 . . ?
H14B C14 H14C 109.5 . . ?
C16 C15 N3 113.5(10) . . ?
C16 C15 H15A 108.9 . . ?
N3 C15 H15A 108.9 . . ?
C16 C15 H15B 108.9 . . ?
N3 C15 H15B 108.9 . . ?
H15A C15 H15B 107.7 . . ?
C15 C16 H16A 109.5 . . ?
C15 C16 H16B 109.5 . . ?
H16A C16 H16B 109.5 . . ?
C15 C16 H16C 109.5 . . ?
H16A C16 H16C 109.5 . . ?
H16B C16 H16C 109.5 . . ?
C18 C17 N3 116.1(9) . . ?
C18 C17 H17A 108.3 . . ?
N3 C17 H17A 108.3 . . ?
C18 C17 H17B 108.3 . . ?
N3 C17 H17B 108.3 . . ?
H17A C17 H17B 107.4 . . ?
C17 C18 H18A 109.5 . . ?
C17 C18 H18B 109.5 . . ?
H18A C18 H18B 109.5 . . ?
C17 C18 H18C 109.5 . . ?
H18A C18 H18C 109.5 . . ?
H18B C18 H18C 109.5 . . ?
C20 C19 N4 117.9(9) . . ?
C20 C19 H19A 107.8 . . ?
N4 C19 H19A 107.8 . . ?
C20 C19 H19B 107.8 . . ?
N4 C19 H19B 107.8 . . ?
H19A C19 H19B 107.2 . . ?
C19 C20 H20A 109.5 . . ?
C19 C20 H20B 109.5 . . ?
H20A C20 H20B 109.5 . . ?
C19 C20 H20C 109.5 . . ?
H20A C20 H20C 109.5 . . ?
H20B C20 H20C 109.5 . . ?
C22 C21 N4 123.2(11) . . ?
C22 C21 H21A 106.5 . . ?
N4 C21 H21A 106.5 . . ?
C22 C21 H21B 106.5 . . ?
N4 C21 H21B 106.5 . . ?
H21A C21 H21B 106.5 . . ?
C21 C22 H22A 109.5 . . ?
C21 C22 H22B 109.5 . . ?
H22A C22 H22B 109.5 . . ?
C21 C22 H22C 109.5 . . ?
H22A C22 H22C 109.5 . . ?
H22B C22 H22C 109.5 . . ?
C24 C23 N4 115.9(9) . . ?
C24 C23 H23A 108.3 . . ?
N4 C23 H23A 108.3 . . ?
C24 C23 H23B 108.3 . . ?
N4 C23 H23B 108.3 . . ?
H23A C23 H23B 107.4 . . ?
C23 C24 H24A 109.5 . . ?
C23 C24 H24B 109.5 . . ?
H24A C24 H24B 109.5 . . ?
C23 C24 H24C 109.5 . . ?
H24A C24 H24C 109.5 . . ?
H24B C24 H24C 109.5 . . ?
N5 C25 C26 124.5(7) . . ?
N5 C25 H25 117.8 . . ?
C26 C25 H25 117.8 . . ?
C27 C26 C25 116.1(7) . . ?
C27 C26 C35 122.7(7) . . ?
C25 C26 C35 121.0(7) . . ?
C28 C27 C26 120.5(8) . . ?
C28 C27 H27 119.7 . . ?
C26 C27 H27 119.7 . . ?
C27 C28 C29 119.6(8) . . ?
C27 C28 H28 120.2 . . ?
C29 C28 H28 120.2 . . ?
N5 C29 C28 121.2(7) . . ?
N5 C29 C30 116.4(7) . . ?
C28 C29 C30 122.4(7) . . ?
N6 C30 C31 122.2(7) . . ?
N6 C30 C29 116.8(7) . . ?
C31 C30 C29 121.0(8) . . ?
C32 C31 C30 118.8(8) . . ?
C32 C31 H31 120.6 . . ?
C30 C31 H31 120.6 . . ?
C31 C32 C33 120.0(7) . . ?
C31 C32 H32 120.0 . . ?
C33 C32 H32 120.0 . . ?
C34 C33 C32 116.6(7) . . ?
C34 C33 C36 122.1(8) . . ?
C32 C33 C36 121.1(7) . . ?
N6 C34 C33 124.3(7) . . ?
N6 C34 H34 117.9 . . ?
C33 C34 H34 117.9 . . ?
C26 C35 N7 115.6(6) . . ?
C26 C35 H35A 108.4 . . ?
N7 C35 H35A 108.4 . . ?
C26 C35 H35B 108.4 . . ?
N7 C35 H35B 108.4 . . ?
H35A C35 H35B 107.4 . . ?
C33 C36 N8 113.8(7) . . ?
C33 C36 H36A 108.8 . . ?
N8 C36 H36A 108.8 . . ?
C33 C36 H36B 108.8 . . ?
N8 C36 H36B 108.8 . . ?
H36A C36 H36B 107.7 . . ?
C38 C37 N7 116.4(8) . . ?
C38 C37 H37A 108.2 . . ?
N7 C37 H37A 108.2 . . ?
C38 C37 H37B 108.2 . . ?
N7 C37 H37B 108.2 . . ?
H37A C37 H37B 107.3 . . ?
C37 C38 H38A 109.5 . . ?
C37 C38 H38B 109.5 . . ?
H38A C38 H38B 109.5 . . ?
C37 C38 H38C 109.5 . . ?
H38A C38 H38C 109.5 . . ?
H38B C38 H38C 109.5 . . ?
C40 C39 N7 113.2(8) . . ?
C40 C39 H39A 108.9 . . ?
N7 C39 H39A 108.9 . . ?
C40 C39 H39B 108.9 . . ?
N7 C39 H39B 108.9 . . ?
H39A C39 H39B 107.7 . . ?
C39 C40 H40A 109.5 . . ?
C39 C40 H40B 109.5 . . ?
H40A C40 H40B 109.5 . . ?
C39 C40 H40C 109.5 . . ?
H40A C40 H40C 109.5 . . ?
H40B C40 H40C 109.5 . . ?
N7 C41 C42 114.8(9) . . ?
N7 C41 H41A 108.6 . . ?
C42 C41 H41A 108.6 . . ?
N7 C41 H41B 108.6 . . ?
C42 C41 H41B 108.6 . . ?
H41A C41 H41B 107.5 . . ?
C41 C42 H42A 109.5 . . ?
C41 C42 H42B 109.5 . . ?
H42A C42 H42B 109.5 . . ?
C41 C42 H42C 109.5 . . ?
H42A C42 H42C 109.5 . . ?
H42B C42 H42C 109.5 . . ?
C44 C43 N8 115.3(9) . . ?
C44 C43 H43A 108.4 . . ?
N8 C43 H43A 108.4 . . ?
C44 C43 H43B 108.4 . . ?
N8 C43 H43B 108.4 . . ?
H43A C43 H43B 107.5 . . ?
C43 C44 H44A 109.5 . . ?
C43 C44 H44B 109.5 . . ?
H44A C44 H44B 109.5 . . ?
C43 C44 H44C 109.5 . . ?
H44A C44 H44C 109.5 . . ?
H44B C44 H44C 109.5 . . ?
C46 C45 N8 116.6(8) . . ?
C46 C45 H45A 108.1 . . ?
N8 C45 H45A 108.1 . . ?
C46 C45 H45B 108.1 . . ?
N8 C45 H45B 108.1 . . ?
H45A C45 H45B 107.3 . . ?
C45 C46 H46A 109.5 . . ?
C45 C46 H46B 109.5 . . ?
H46A C46 H46B 109.5 . . ?
C45 C46 H46C 109.5 . . ?
H46A C46 H46C 109.5 . . ?
H46B C46 H46C 109.5 . . ?
C48 C47 N8 115.5(9) . . ?
C48 C47 H47A 108.4 . . ?
N8 C47 H47A 108.4 . . ?
C48 C47 H47B 108.4 . . ?
N8 C47 H47B 108.4 . . ?
H47A C47 H47B 107.5 . . ?
C47 C48 H48A 109.5 . . ?
C47 C48 H48B 109.5 . . ?
H48A C48 H48B 109.5 . . ?
C47 C48 H48C 109.5 . . ?
H48A C48 H48C 109.5 . . ?
H48B C48 H48C 109.5 . . ?
N9 C49 C50 122.7(8) . . ?
N9 C49 H49 118.7 . . ?
C50 C49 H49 118.7 . . ?
C51 C50 C49 117.3(9) . . ?
C51 C50 C59 121.2(10) . . ?
C49 C50 C59 121.0(9) . . ?
C50 C51 C52 120.3(9) . . ?
C50 C51 H51 119.8 . . ?
C52 C51 H51 119.8 . . ?
C53 C52 C51 119.2(9) . . ?
C53 C52 H52 120.4 . . ?
C51 C52 H52 120.4 . . ?
N9 C53 C52 123.5(8) . . ?
N9 C53 C54 114.9(7) . . ?
C52 C53 C54 121.6(8) . . ?
N10 C54 C55 123.4(8) . . ?
N10 C54 C53 116.2(8) . . ?
C55 C54 C53 120.4(8) . . ?
C54 C55 C56 118.9(8) . . ?
C54 C55 H55 120.5 . . ?
C56 C55 H55 120.5 . . ?
C55 C56 C57 118.0(8) . . ?
C55 C56 H56 121.0 . . ?
C57 C56 H56 121.0 . . ?
C58 C57 C56 118.8(8) . . ?
C58 C57 C60 121.7(9) . . ?
C56 C57 C60 118.7(8) . . ?
C57 C58 N10 123.3(7) . . ?
C57 C58 H58 118.4 . . ?
N10 C58 H58 118.4 . . ?
C50 C59 N11 115.6(9) . . ?
C50 C59 H59A 108.4 . . ?
N11 C59 H59A 108.4 . . ?
C50 C59 H59B 108.4 . . ?
N11 C59 H59B 108.4 . . ?
H59A C59 H59B 107.4 . . ?
C57 C60 N12 115.5(7) . . ?
C57 C60 H60A 108.4 . . ?
N12 C60 H60A 108.4 . . ?
C57 C60 H60B 108.4 . . ?
N12 C60 H60B 108.4 . . ?
H60A C60 H60B 107.5 . . ?
N11 C61 C62 116.3(11) . . ?
N11 C61 H61A 108.2 . . ?
C62 C61 H61A 108.2 . . ?
N11 C61 H61B 108.2 . . ?
C62 C61 H61B 108.2 . . ?
H61A C61 H61B 107.4 . . ?
C61 C62 H62A 109.5 . . ?
C61 C62 H62B 109.5 . . ?
H62A C62 H62B 109.5 . . ?
C61 C62 H62C 109.5 . . ?
H62A C62 H62C 109.5 . . ?
H62B C62 H62C 109.5 . . ?
N11 C63 C64 112.3(13) . . ?
N11 C63 H63A 109.2 . . ?
C64 C63 H63A 109.2 . . ?
N11 C63 H63B 109.2 . . ?
C64 C63 H63B 109.2 . . ?
H63A C63 H63B 107.9 . . ?
C63 C64 H64A 109.5 . . ?
C63 C64 H64B 109.5 . . ?
H64A C64 H64B 109.5 . . ?
C63 C64 H64C 109.5 . . ?
H64A C64 H64C 109.5 . . ?
H64B C64 H64C 109.5 . . ?
C66 C65 N11 119.5(12) . . ?
C66 C65 H65A 107.4 . . ?
N11 C65 H65A 107.4 . . ?
C66 C65 H65B 107.4 . . ?
N11 C65 H65B 107.4 . . ?
H65A C65 H65B 107.0 . . ?
C65 C66 H66A 109.5 . . ?
C65 C66 H66B 109.5 . . ?
H66A C66 H66B 109.5 . . ?
C65 C66 H66C 109.5 . . ?
H66A C66 H66C 109.5 . . ?
H66B C66 H66C 109.5 . . ?
N12 C67 C68 114.1(9) . . ?
N12 C67 H67A 108.7 . . ?
C68 C67 H67A 108.7 . . ?
N12 C67 H67B 108.7 . . ?
C68 C67 H67B 108.7 . . ?
H67A C67 H67B 107.6 . . ?
C67 C68 H68A 109.5 . . ?
C67 C68 H68B 109.5 . . ?
H68A C68 H68B 109.5 . . ?
C67 C68 H68C 109.5 . . ?
H68A C68 H68C 109.5 . . ?
H68B C68 H68C 109.5 . . ?
C70 C69 N12 114.8(10) . . ?
C70 C69 H69A 108.6 . . ?
N12 C69 H69A 108.6 . . ?
C70 C69 H69B 108.6 . . ?
N12 C69 H69B 108.6 . . ?
H69A C69 H69B 107.6 . . ?
C69 C70 H70A 109.5 . . ?
C69 C70 H70B 109.5 . . ?
H70A C70 H70B 109.5 . . ?
C69 C70 H70C 109.5 . . ?
H70A C70 H70C 109.5 . . ?
H70B C70 H70C 109.5 . . ?
C72 C71 N12 117.2(10) . . ?
C72 C71 H71A 108.0 . . ?
N12 C71 H71A 108.0 . . ?
C72 C71 H71B 108.0 . . ?
N12 C71 H71B 108.0 . . ?
H71A C71 H71B 107.3 . . ?
C71 C72 H72A 109.5 . . ?
C71 C72 H72B 109.5 . . ?
H72A C72 H72B 109.5 . . ?
C71 C72 H72C 109.5 . . ?
H72A C72 H72C 109.5 . . ?
H72B C72 H72C 109.5 . . ?
O4 Cl1 O3 115.0(11) . . ?
O4 Cl1 O2 108.5(9) . . ?
O3 Cl1 O2 103.2(10) . . ?
O4 Cl1 O1 108.4(7) . . ?
O3 Cl1 O1 110.2(8) . . ?
O2 Cl1 O1 111.4(6) . . ?
O18 Cl5 O17 108.9(8) . . ?
O18 Cl5 O19 112.3(11) . . ?
O17 Cl5 O19 109.2(8) . . ?
O18 Cl5 O20 114.5(13) . . ?
O17 Cl5 O20 101.6(9) . . ?
O19 Cl5 O20 109.7(8) . . ?
O26 Cl7 O25 108.9(6) . . ?
O26 Cl7 O28 107.6(7) . . ?
O25 Cl7 O28 112.4(7) . . ?
O26 Cl7 O27 117.4(9) . . ?
O25 Cl7 O27 104.7(7) . . ?
O28 Cl7 O27 106.0(8) . . ?
O10 Cl3 O11 108.0(9) . . ?
O10 Cl3 O12 113.7(8) . . ?
O11 Cl3 O12 104.7(9) . . ?
O10 Cl3 O9 109.8(6) . . ?
O11 Cl3 O9 109.5(7) . . ?
O12 Cl3 O9 110.9(6) . . ?
O6 Cl2 O7 108.5(6) . . ?
O6 Cl2 O8 109.8(7) . . ?
O7 Cl2 O8 109.2(8) . . ?
O6 Cl2 O5 110.4(5) . . ?
O7 Cl2 O5 109.9(5) . . ?
O8 Cl2 O5 109.1(5) . . ?
O16 Cl4 O13 110.2(6) . . ?
O16 Cl4 O14 110.4(6) . . ?
O13 Cl4 O14 110.0(5) . . ?
O16 Cl4 O15 109.2(8) . . ?
O13 Cl4 O15 107.8(6) . . ?
O14 Cl4 O15 109.3(7) . . ?
O23 Cl6 O22 112.3(6) . . ?
O23 Cl6 O24 111.4(6) . . ?
O22 Cl6 O24 110.8(6) . . ?
O23 Cl6 O21 108.8(6) . . ?
O22 Cl6 O21 106.5(6) . . ?
O24 Cl6 O21 106.9(6) . . ?
O31 Cl8 O30 101.6(9) . . ?
O31 Cl8 O29 110.5(8) . . ?
O30 Cl8 O29 108.8(7) . . ?
O31 Cl8 O32 108.6(8) . . ?
O30 Cl8 O32 117.4(10) . . ?
O29 Cl8 O32 109.6(9) . . ?
H1WA O1W H1WB 113.2 . . ?
H2WA O2W H2WB 108.1 . . ?
H3WA O3W H3WB 115.1 . . ?
H4WA O4W H4WB 109.4 . . ?

loop_
_geom_bond_atom_site_label_1
_geom_bond_atom_site_label_2
_geom_bond_distance
_geom_bond_site_symmetry_2
_geom_bond_publ_flag
Zn1 N10 2.144(6) . ?
Zn1 N6 2.169(6) . ?
Zn1 N9 2.172(7) . ?
Zn1 N5 2.176(7) . ?
Zn1 N1 2.189(6) . ?
Zn1 N2 2.195(6) . ?
N1 C1 1.357(11) . ?
N1 C5 1.359(11) . ?
N2 C10 1.330(11) . ?
N2 C6 1.350(10) . ?
N3 C13 1.514(15) . ?
N3 C17 1.514(12) . ?
N3 C11 1.533(11) . ?
N3 C15 1.548(11) . ?
N4 C19 1.513(13) . ?
N4 C12 1.514(11) . ?
N4 C23 1.523(12) . ?
N4 C21 1.528(11) . ?
N5 C25 1.332(11) . ?
N5 C29 1.358(11) . ?
N6 C30 1.333(11) . ?
N6 C34 1.355(10) . ?
N7 C37 1.507(11) . ?
N7 C41 1.524(12) . ?
N7 C39 1.534(11) . ?
N7 C35 1.537(12) . ?
N8 C47 1.514(14) . ?
N8 C36 1.520(11) . ?
N8 C43 1.532(12) . ?
N8 C45 1.549(11) . ?
N9 C53 1.345(12) . ?
N9 C49 1.369(11) . ?
N10 C54 1.330(11) . ?
N10 C58 1.378(11) . ?
N11 C61 1.471(14) . ?
N11 C63 1.507(16) . ?
N11 C59 1.516(14) . ?
N11 C65 1.556(17) . ?
N12 C67 1.515(13) . ?
N12 C60 1.518(11) . ?
N12 C71 1.521(13) . ?
N12 C69 1.527(12) . ?
C1 C2 1.356(12) . ?
C1 H1 0.9500 . ?
C2 C3 1.383(13) . ?
C2 C11 1.523(11) . ?
C3 C4 1.382(12) . ?
C3 H3 0.9500 . ?
C4 C5 1.385(12) . ?
C4 H4 0.9500 . ?
C5 C6 1.480(11) . ?
C6 C7 1.377(12) . ?
C7 C8 1.388(13) . ?
C7 H7 0.9500 . ?
C8 C9 1.397(13) . ?
C8 H8 0.9500 . ?
C9 C10 1.404(12) . ?
C9 C12 1.510(11) . ?
C10 H10 0.9500 . ?
C11 H11A 0.9900 . ?
C11 H11B 0.9900 . ?
C12 H12A 0.9900 . ?
C12 H12B 0.9900 . ?
C13 C14 1.509(17) . ?
C13 H13A 0.9900 . ?
C13 H13B 0.9900 . ?
C14 H14A 0.9800 . ?
C14 H14B 0.9800 . ?
C14 H14C 0.9800 . ?
C15 C16 1.511(18) . ?
C15 H15A 0.9900 . ?
C15 H15B 0.9900 . ?
C16 H16A 0.9800 . ?
C16 H16B 0.9800 . ?
C16 H16C 0.9800 . ?
C17 C18 1.50(2) . ?
C17 H17A 0.9900 . ?
C17 H17B 0.9900 . ?
C18 H18A 0.9800 . ?
C18 H18B 0.9800 . ?
C18 H18C 0.9800 . ?
C19 C20 1.487(15) . ?
C19 H19A 0.9900 . ?
C19 H19B 0.9900 . ?
C20 H20A 0.9800 . ?
C20 H20B 0.9800 . ?
C20 H20C 0.9800 . ?
C21 C22 1.44(2) . ?
C21 H21A 0.9900 . ?
C21 H21B 0.9900 . ?
C22 H22A 0.9800 . ?
C22 H22B 0.9800 . ?
C22 H22C 0.9800 . ?
C23 C24 1.477(17) . ?
C23 H23A 0.9900 . ?
C23 H23B 0.9900 . ?
C24 H24A 0.9800 . ?
C24 H24B 0.9800 . ?
C24 H24C 0.9800 . ?
C25 C26 1.404(12) . ?
C25 H25 0.9500 . ?
C26 C27 1.390(13) . ?
C26 C35 1.493(12) . ?
C27 C28 1.372(13) . ?
C27 H27 0.9500 . ?
C28 C29 1.393(12) . ?
C28 H28 0.9500 . ?
C29 C30 1.491(8) . ?
C30 C31 1.386(12) . ?
C31 C32 1.383(13) . ?
C31 H31 0.9500 . ?
C32 C33 1.400(13) . ?
C32 H32 0.9500 . ?
C33 C34 1.371(12) . ?
C33 C36 1.516(11) . ?
C34 H34 0.9500 . ?
C35 H35A 0.9900 . ?
C35 H35B 0.9900 . ?
C36 H36A 0.9900 . ?
C36 H36B 0.9900 . ?
C37 C38 1.500(15) . ?
C37 H37A 0.9900 . ?
C37 H37B 0.9900 . ?
C38 H38A 0.9800 . ?
C38 H38B 0.9800 . ?
C38 H38C 0.9800 . ?
C39 C40 1.527(15) . ?
C39 H39A 0.9900 . ?
C39 H39B 0.9900 . ?
C40 H40A 0.9800 . ?
C40 H40B 0.9800 . ?
C40 H40C 0.9800 . ?
C41 C42 1.562(15) . ?
C41 H41A 0.9900 . ?
C41 H41B 0.9900 . ?
C42 H42A 0.9800 . ?
C42 H42B 0.9800 . ?
C42 H42C 0.9800 . ?
C43 C44 1.515(18) . ?
C43 H43A 0.9900 . ?
C43 H43B 0.9900 . ?
C44 H44A 0.9800 . ?
C44 H44B 0.9800 . ?
C44 H44C 0.9800 . ?
C45 C46 1.469(16) . ?
C45 H45A 0.9900 . ?
C45 H45B 0.9900 . ?
C46 H46A 0.9800 . ?
C46 H46B 0.9800 . ?
C46 H46C 0.9800 . ?
C47 C48 1.504(16) . ?
C47 H47A 0.9900 . ?
C47 H47B 0.9900 . ?
C48 H48A 0.9800 . ?
C48 H48B 0.9800 . ?
C48 H48C 0.9800 . ?
C49 C50 1.401(14) . ?
C49 H49 0.9500 . ?
C50 C51 1.375(16) . ?
C50 C59 1.510(14) . ?
C51 C52 1.381(16) . ?
C51 H51 0.9500 . ?
C52 C53 1.353(14) . ?
C52 H52 0.9500 . ?
C53 C54 1.503(8) . ?
C54 C55 1.383(14) . ?
C55 C56 1.407(14) . ?
C55 H55 0.9500 . ?
C56 C57 1.410(14) . ?
C56 H56 0.9500 . ?
C57 C58 1.363(13) . ?
C57 C60 1.514(13) . ?
C58 H58 0.9500 . ?
C59 H59A 0.9900 . ?
C59 H59B 0.9900 . ?
C60 H60A 0.9900 . ?
C60 H60B 0.9900 . ?
C61 C62 1.52(2) . ?
C61 H61A 0.9900 . ?
C61 H61B 0.9900 . ?
C62 H62A 0.9800 . ?
C62 H62B 0.9800 . ?
C62 H62C 0.9800 . ?
C63 C64 1.55(2) . ?
C63 H63A 0.9900 . ?
C63 H63B 0.9900 . ?
C64 H64A 0.9800 . ?
C64 H64B 0.9800 . ?
C64 H64C 0.9800 . ?
C65 C66 1.521(18) . ?
C65 H65A 0.9900 . ?
C65 H65B 0.9900 . ?
C66 H66A 0.9800 . ?
C66 H66B 0.9800 . ?
C66 H66C 0.9800 . ?
C67 C68 1.547(15) . ?
C67 H67A 0.9900 . ?
C67 H67B 0.9900 . ?
C68 H68A 0.9800 . ?
C68 H68B 0.9800 . ?
C68 H68C 0.9800 . ?
C69 C70 1.496(19) . ?
C69 H69A 0.9900 . ?
C69 H69B 0.9900 . ?
C70 H70A 0.9800 . ?
C70 H70B 0.9800 . ?
C70 H70C 0.9800 . ?
C71 C72 1.47(2) . ?
C71 H71A 0.9900 . ?
C71 H71B 0.9900 . ?
C72 H72A 0.9800 . ?
C72 H72B 0.9800 . ?
C72 H72C 0.9800 . ?
Cl1 O4 1.396(11) . ?
Cl1 O3 1.399(9) . ?
Cl1 O2 1.408(10) . ?
Cl1 O1 1.417(8) . ?
Cl5 O18 1.391(12) . ?
Cl5 O17 1.395(11) . ?
Cl5 O19 1.415(13) . ?
Cl5 O20 1.452(15) . ?
Cl7 O26 1.404(10) . ?
Cl7 O25 1.406(11) . ?
Cl7 O28 1.452(8) . ?
Cl7 O27 1.453(8) . ?
Cl3 O10 1.387(8) . ?
Cl3 O11 1.397(11) . ?
Cl3 O12 1.432(11) . ?
Cl3 O9 1.437(7) . ?
Cl2 O6 1.395(9) . ?
Cl2 O7 1.405(9) . ?
Cl2 O8 1.413(10) . ?
Cl2 O5 1.445(6) . ?
Cl4 O16 1.412(10) . ?
Cl4 O13 1.428(8) . ?
Cl4 O14 1.428(8) . ?
Cl4 O15 1.445(11) . ?
Cl6 O23 1.380(8) . ?
Cl6 O22 1.395(8) . ?
Cl6 O24 1.402(9) . ?
Cl6 O21 1.452(8) . ?
Cl8 O31 1.372(12) . ?
Cl8 O30 1.423(15) . ?
Cl8 O29 1.430(11) . ?
Cl8 O32 1.450(14) . ?
O1W H1WA 0.8500 . ?
O1W H1WB 0.8500 . ?
O2W H2WA 0.8499 . ?
O2W H2WB 0.8499 . ?
O3W H3WA 0.8500 . ?
O3W H3WB 0.8499 . ?
O4W H4WA 0.8501 . ?
O4W H4WB 0.8500 . ?

loop_
_geom_hbond_atom_site_label_D
_geom_hbond_atom_site_label_H
_geom_hbond_atom_site_label_A
_geom_hbond_distance_DH
_geom_hbond_distance_HA
_geom_hbond_distance_DA
_geom_hbond_angle_DHA
_geom_hbond_site_symmetry_A
O1W H1WA O15 0.85 2.12 2.846(19) 143.7 .
O1W H1WB O27 0.85 2.08 2.85(2) 150.5 .
O2W H2WA O1W 0.85 1.85 2.69(2) 169.2 .
O2W H2WB O29 0.85 2.22 3.057(19) 169.5 1_655
O3W H3WA O20 0.85 2.04 2.84(2) 158.1 .
O3W H3WB O24 0.85 2.06 2.75(2) 138.8 1_656
O4W H4WA O3W 0.85 2.06 2.91(3) 175.9 .
O4W H4WB O32 0.85 2.14 2.99(2) 178.9 1_655
